data_2019080
loop_
_publ_author_name
'Wang, Ming-Feng'
'Yue, Cheng-Yang'
'Yuan, Zhuang-Dong'
'Lei, Xiao-Wu'

_publ_section_title
;
 Two polymorphs of tris(ethylenediamine)cobalt(III) tetrathioantimonate(V)
;
_journal_coeditor_code FG3290
_journal_issue 8
_journal_name_full 'Acta Crystallographica Section C'
_journal_page_first 855
_journal_page_last 858
_journal_paper_doi 10.1107/S0108270113017277
_journal_volume 69
_journal_year 2013
_chemical_formula_iupac '[Co (C2 H8 N2)3] [Sb S4]'
_chemical_formula_moiety 'C6 H24 Co N6 3+, S4 Sb 3-'
_chemical_formula_sum 'C6 H24 Co N6 S4 Sb'
_chemical_formula_weight 489.23
_chemical_name_systematic
;
Tris(ethylenediamine)cobalt(III) tetrathioantimonate(V)
;
_space_group_IT_number 106
_symmetry_cell_setting tetragonal
_symmetry_space_group_name_Hall 'P 4c -2ab'
_symmetry_space_group_name_H-M 'P 42 b c'
_atom_sites_solution_hydrogens geom
_atom_sites_solution_primary direct
_atom_sites_solution_secondary difmap
_audit_creation_method SHELXL97
_cell_angle_alpha 90.00
_cell_angle_beta 90.00
_cell_angle_gamma 90.00
_cell_formula_units_Z 8
_cell_length_a 15.4909(11)
_cell_length_b 15.4909(11)
_cell_length_c 13.6285(9)
_cell_measurement_temperature 296(2)
_cell_volume 3270.4(4)
_computing_cell_refinement 'SAINT (Bruker, 2004)'
_computing_data_collection 'SMART (Bruker, 2004)'
_computing_data_reduction 'SAINT (Bruker, 2004)'
_computing_molecular_graphics 'SHELXTL (Sheldrick, 2008)'
_computing_publication_material 'SHELXTL (Sheldrick, 2008)'
_computing_structure_refinement 'SHELXL97 (Sheldrick, 2008)'
_computing_structure_solution 'SHELXS97 (Sheldrick, 2008)'
_diffrn_ambient_temperature 296(2)
_diffrn_measured_fraction_theta_full 0.999
_diffrn_measured_fraction_theta_max 0.999
_diffrn_measurement_device_type 'Bruker SMART CCD area-detector'
_diffrn_measurement_method \w
_diffrn_radiation_monochromator graphite
_diffrn_radiation_source 'fine-focus sealed tube'
_diffrn_radiation_type MoK\a
_diffrn_radiation_wavelength 0.71073
_diffrn_reflns_av_R_equivalents 0.0470
_diffrn_reflns_av_sigmaI/netI 0.0246
_diffrn_reflns_limit_h_max 20
_diffrn_reflns_limit_h_min -20
_diffrn_reflns_limit_k_max 20
_diffrn_reflns_limit_k_min -20
_diffrn_reflns_limit_l_max 17
_diffrn_reflns_limit_l_min -17
_diffrn_reflns_number 35970
_diffrn_reflns_theta_full 27.57
_diffrn_reflns_theta_max 27.57
_diffrn_reflns_theta_min 1.86
_exptl_absorpt_coefficient_mu 3.170
_exptl_absorpt_correction_T_max 0.742
_exptl_absorpt_correction_T_min 0.648
_exptl_absorpt_correction_type multi-scan
_exptl_absorpt_process_details '(North <i>et al.</i>, 1968)'
_exptl_crystal_colour orange
_exptl_crystal_density_diffrn 1.987
_exptl_crystal_density_method 'not measured'
_exptl_crystal_description block
_exptl_crystal_F_000 1952
_exptl_crystal_size_max 0.15
_exptl_crystal_size_mid 0.1
_exptl_crystal_size_min 0.1
_refine_diff_density_max 0.317
_refine_diff_density_min -0.311
_refine_ls_abs_structure_details 'Flack (1983), with 1808 Friedel pairs'
_refine_ls_abs_structure_Flack 0.328(17)
_refine_ls_extinction_coef 0
_refine_ls_extinction_method 'SHELXL97 (Sheldrick, 2008)'
_refine_ls_goodness_of_fit_ref 1.078
_refine_ls_hydrogen_treatment constr
_refine_ls_matrix_type full
_refine_ls_number_parameters 163
_refine_ls_number_reflns 3783
_refine_ls_number_restraints 1
_refine_ls_restrained_S_all 1.078
_refine_ls_R_factor_all 0.0273
_refine_ls_R_factor_gt 0.0212
_refine_ls_shift/su_max 0.002
_refine_ls_shift/su_mean 0.000
_refine_ls_structure_factor_coef Fsqd
_refine_ls_weighting_details 'calc w = 1/[\s^2^(Fo^2^)+(0.0130P)^2^+3.5797P] where P=(Fo^2^+2Fc^2^)/3'
_refine_ls_weighting_scheme calc
_refine_ls_wR_factor_gt 0.0394
_refine_ls_wR_factor_ref 0.0452
_reflns_number_gt 3449
_reflns_number_total 3783
_reflns_threshold_expression I>2\s(I)
_cod_data_source_file fg3290.cif
_cod_data_source_block II
_cod_original_sg_symbol_Hall 'p 4c -2ab'
_cod_original_sg_symbol_H-M 'P 4 2 bc'
_cod_original_formula_sum 'C6 H24 Co1 N6 S4 Sb1'
_cod_database_code 2019080
_cod_database_fobs_code 2019080

loop_
_symmetry_equiv_pos_as_xyz
'x, y, z'
'-y, x, z+1/2'
'-x, -y, z'
'y, -x, z+1/2'
'-x+1/2, y+1/2, z'
'-y+1/2, -x+1/2, z+1/2'
'x+1/2, -y+1/2, z'
'y+1/2, x+1/2, z+1/2'

loop_
_atom_site_type_symbol
_atom_site_label
_atom_site_fract_x
_atom_site_fract_y
_atom_site_fract_z
_atom_site_U_iso_or_equiv
_atom_site_adp_type
_atom_site_calc_flag
_atom_site_refinement_flags
_atom_site_occupancy
_atom_site_symmetry_multiplicity
Co Co1 0.74447(3) 0.52138(3) 0.60043(4) 0.01911(10) Uani d . 1 1
N N1 0.7917(2) 0.4074(2) 0.6331(2) 0.0266(7) Uani d . 1 1
H H13 0.7489 0.3680 0.6342 0.032 Uiso d R 1 1
H H14 0.8305 0.3912 0.5876 0.032 Uiso d R 1 1
N N2 0.8247(2) 0.5655(2) 0.7009(2) 0.0301(8) Uani d . 1 1
H H15 0.8559 0.6093 0.6759 0.036 Uiso d R 1 1
H H16 0.7946 0.5857 0.7525 0.036 Uiso d R 1 1
N N3 0.65204(19) 0.5041(2) 0.6961(2) 0.0254(7) Uani d . 1 1
H H17 0.6264 0.4528 0.6855 0.030 Uiso d R 1 1
H H18 0.6740 0.5039 0.7572 0.030 Uiso d R 1 1
N N4 0.6954(2) 0.6376(2) 0.5831(2) 0.0278(7) Uani d . 1 1
H H19 0.7379 0.6771 0.5803 0.033 Uiso d R 1 1
H H20 0.6655 0.6399 0.5265 0.033 Uiso d R 1 1
N N5 0.82859(19) 0.53845(18) 0.4944(3) 0.0257(7) Uani d . 1 1
H H21 0.8303 0.5947 0.4779 0.031 Uiso d R 1 1
H H22 0.8815 0.5230 0.5153 0.031 Uiso d R 1 1
N N6 0.67249(19) 0.47311(19) 0.4957(3) 0.0281(7) Uani d . 1 1
H H23 0.6682 0.4156 0.5035 0.034 Uiso d R 1 1
H H24 0.6190 0.4956 0.4997 0.034 Uiso d R 1 1
C C1 0.7094(3) 0.4917(3) 0.3987(3) 0.0349(10) Uani d . 1 1
H H11 0.6920 0.5488 0.3770 0.042 Uiso calc R 1 1
H H12 0.6893 0.4498 0.3511 0.042 Uiso calc R 1 1
C C2 0.8058(3) 0.4871(3) 0.4083(3) 0.0341(9) Uani d . 1 1
H H9 0.8242 0.4278 0.4168 0.041 Uiso calc R 1 1
H H10 0.8333 0.5103 0.3501 0.041 Uiso calc R 1 1
C C3 0.5875(2) 0.5750(3) 0.6865(3) 0.0274(8) Uani d . 1 1
H H7 0.5541 0.5805 0.7464 0.033 Uiso calc R 1 1
H H8 0.5482 0.5631 0.6327 0.033 Uiso calc R 1 1
C C4 0.6371(2) 0.6570(2) 0.6670(3) 0.0284(9) Uani d . 1 1
H H5 0.5980 0.7037 0.6504 0.034 Uiso calc R 1 1
H H6 0.6703 0.6735 0.7243 0.034 Uiso calc R 1 1
C C5 0.8831(3) 0.4955(3) 0.7333(3) 0.0407(11) Uani d . 1 1
H H3 0.9035 0.5069 0.7993 0.049 Uiso calc R 1 1
H H4 0.9327 0.4920 0.6900 0.049 Uiso calc R 1 1
C C6 0.8337(3) 0.4129(3) 0.7308(3) 0.0383(10) Uani d . 1 1
H H1 0.8723 0.3643 0.7403 0.046 Uiso calc R 1 1
H H2 0.7906 0.4121 0.7823 0.046 Uiso calc R 1 1
Sb Sb1 0.942464(13) 0.756304(13) 0.506129(18) 0.02129(5) Uani d . 1 1
S S1 1.02219(7) 0.86780(7) 0.43621(8) 0.0339(2) Uani d . 1 1
S S2 1.02036(6) 0.62934(6) 0.51957(11) 0.0416(3) Uani d . 1 1
S S3 0.88830(7) 0.78789(7) 0.66187(8) 0.0341(2) Uani d . 1 1
S S4 0.82224(6) 0.73910(7) 0.40527(8) 0.0328(2) Uani d . 1 1

loop_
_atom_site_aniso_label
_atom_site_aniso_U_11
_atom_site_aniso_U_22
_atom_site_aniso_U_33
_atom_site_aniso_U_12
_atom_site_aniso_U_13
_atom_site_aniso_U_23
Co1 0.0178(2) 0.0206(2) 0.0189(2) -0.0003(2) -0.0008(2) 0.0000(2)
N1 0.0246(16) 0.0255(17) 0.0298(18) 0.0051(13) 0.0030(13) 0.0011(13)
N2 0.0284(18) 0.0329(18) 0.0290(18) -0.0026(14) -0.0032(14) -0.0029(14)
N3 0.0235(17) 0.0284(17) 0.0243(16) 0.0031(14) -0.0010(13) 0.0035(13)
N4 0.0306(18) 0.0255(16) 0.0274(17) 0.0011(13) 0.0014(14) 0.0039(13)
N5 0.0250(14) 0.0256(15) 0.0266(19) -0.0015(11) 0.0029(15) 0.0054(15)
N6 0.0263(15) 0.0298(15) 0.0283(18) -0.0034(12) -0.0066(16) -0.0031(16)
C1 0.041(3) 0.040(2) 0.024(2) -0.0006(19) -0.0029(19) -0.0051(18)
C2 0.041(2) 0.038(2) 0.023(2) 0.0064(19) 0.0063(18) -0.0028(18)
C3 0.0227(19) 0.035(2) 0.0244(19) 0.0058(16) 0.0052(15) -0.0029(17)
C4 0.032(2) 0.028(2) 0.026(2) 0.0083(16) -0.0037(17) -0.0059(16)
C5 0.025(2) 0.062(3) 0.035(2) 0.010(2) -0.0125(19) -0.009(2)
C6 0.041(3) 0.049(3) 0.025(2) 0.019(2) -0.0039(18) 0.0057(19)
Sb1 0.01989(10) 0.02054(11) 0.02346(10) 0.00045(8) -0.00092(12) 0.00065(14)
S1 0.0354(5) 0.0388(6) 0.0273(5) -0.0161(5) -0.0035(4) 0.0052(5)
S2 0.0293(5) 0.0308(5) 0.0648(8) 0.0106(4) -0.0106(6) -0.0025(6)
S3 0.0399(6) 0.0360(6) 0.0264(5) 0.0024(5) 0.0060(5) -0.0012(4)
S4 0.0257(5) 0.0392(6) 0.0335(5) -0.0057(4) -0.0090(4) 0.0104(5)

loop_
_atom_type_symbol
_atom_type_description
_atom_type_scat_dispersion_real
_atom_type_scat_dispersion_imag
_atom_type_scat_source
C C 0.0033 0.0016 'International Tables Vol C Tables 4.2.6.8 and 6.1.1.4'
H H 0.0000 0.0000 'International Tables Vol C Tables 4.2.6.8 and 6.1.1.4'
Co Co 0.3494 0.9721 'International Tables Vol C Tables 4.2.6.8 and 6.1.1.4'
N N 0.0061 0.0033 'International Tables Vol C Tables 4.2.6.8 and 6.1.1.4'
S S 0.1246 0.1234 'International Tables Vol C Tables 4.2.6.8 and 6.1.1.4'
Sb Sb -0.5866 1.5461 'International Tables Vol C Tables 4.2.6.8 and 6.1.1.4'

loop_
_geom_angle_atom_site_label_1
_geom_angle_atom_site_label_2
_geom_angle_atom_site_label_3
_geom_angle
N3 Co1 N6 90.96(13)
N3 Co1 N1 89.89(13)
N6 Co1 N1 91.94(13)
N3 Co1 N5 174.39(14)
N6 Co1 N5 83.84(14)
N1 Co1 N5 92.35(13)
N3 Co1 N4 85.56(13)
N6 Co1 N4 92.37(13)
N1 Co1 N4 173.78(13)
N5 Co1 N4 92.57(13)
N3 Co1 N2 92.67(14)
N6 Co1 N2 175.51(14)
N1 Co1 N2 85.41(13)
N5 Co1 N2 92.63(13)
N4 Co1 N2 90.56(14)
C6 N1 Co1 108.4(2)
C6 N1 H13 110.3
Co1 N1 H13 109.8
C6 N1 H14 109.9
Co1 N1 H14 110.0
H13 N1 H14 108.4
C5 N2 Co1 109.8(2)
C5 N2 H15 109.7
Co1 N2 H15 109.8
C5 N2 H16 109.7
Co1 N2 H16 109.6
H15 N2 H16 108.2
C3 N3 Co1 109.4(2)
C3 N3 H17 109.9
Co1 N3 H17 109.7
C3 N3 H18 109.7
Co1 N3 H18 109.9
H17 N3 H18 108.2
C4 N4 Co1 109.1(2)
C4 N4 H19 109.9
Co1 N4 H19 110.1
C4 N4 H20 109.8
Co1 N4 H20 109.7
H19 N4 H20 108.3
C2 N5 Co1 110.9(2)
C2 N5 H21 109.5
Co1 N5 H21 109.5
C2 N5 H22 109.3
Co1 N5 H22 109.6
H21 N5 H22 108.1
C1 N6 Co1 111.1(2)
C1 N6 H23 109.3
Co1 N6 H23 109.4
C1 N6 H24 109.7
Co1 N6 H24 109.3
H23 N6 H24 108.0
N6 C1 C2 107.4(3)
N6 C1 H11 110.2
C2 C1 H11 110.2
N6 C1 H12 110.2
C2 C1 H12 110.2
H11 C1 H12 108.5
N5 C2 C1 106.6(3)
N5 C2 H9 110.4
C1 C2 H9 110.4
N5 C2 H10 110.4
C1 C2 H10 110.4
H9 C2 H10 108.6
N3 C3 C4 107.1(3)
N3 C3 H7 110.3
C4 C3 H7 110.3
N3 C3 H8 110.3
C4 C3 H8 110.3
H7 C3 H8 108.6
N4 C4 C3 106.0(3)
N4 C4 H5 110.5
C3 C4 H5 110.5
N4 C4 H6 110.5
C3 C4 H6 110.5
H5 C4 H6 108.7
N2 C5 C6 108.0(3)
N2 C5 H3 110.1
C6 C5 H3 110.1
N2 C5 H4 110.1
C6 C5 H4 110.1
H3 C5 H4 108.4
N1 C6 C5 107.2(3)
N1 C6 H1 110.3
C5 C6 H1 110.3
N1 C6 H2 110.3
C5 C6 H2 110.3
H1 C6 H2 108.5
S2 Sb1 S1 112.73(4)
S2 Sb1 S4 111.48(4)
S1 Sb1 S4 105.52(4)
S2 Sb1 S3 107.07(4)
S1 Sb1 S3 114.05(4)
S4 Sb1 S3 105.85(4)

loop_
_geom_bond_atom_site_label_1
_geom_bond_atom_site_label_2
_geom_bond_distance
Co1 N3 1.955(3)
Co1 N6 1.960(3)
Co1 N1 1.963(3)
Co1 N5 1.964(3)
Co1 N4 1.968(3)
Co1 N2 1.971(3)
N1 C6 1.484(5)
N1 H13 0.9001
N1 H14 0.8999
N2 C5 1.480(5)
N2 H15 0.8999
N2 H16 0.9000
N3 C3 1.492(5)
N3 H17 0.9001
N3 H18 0.9001
N4 C4 1.487(5)
N4 H19 0.9001
N4 H20 0.9000
N5 C2 1.461(5)
N5 H21 0.9000
N5 H22 0.9000
N6 C1 1.468(5)
N6 H23 0.9000
N6 H24 0.9001
C1 C2 1.500(6)
C1 H11 0.9700
C1 H12 0.9700
C2 H9 0.9700
C2 H10 0.9700
C3 C4 1.508(5)
C3 H7 0.9700
C3 H8 0.9700
C4 H5 0.9700
C4 H6 0.9700
C5 C6 1.492(6)
C5 H3 0.9700
C5 H4 0.9700
C6 H1 0.9700
C6 H2 0.9700
Sb1 S2 2.3147(10)
Sb1 S1 2.3273(10)
Sb1 S4 2.3300(10)
Sb1 S3 2.3342(11)

loop_
_geom_hbond_atom_site_label_D
_geom_hbond_atom_site_label_H
_geom_hbond_atom_site_label_A
_geom_hbond_site_symmetry_A
_geom_hbond_distance_DH
_geom_hbond_distance_HA
_geom_hbond_distance_DA
_geom_hbond_angle_DHA
N1 H13 S3 5_645 0.90 2.49 3.369(3) 165.5
N1 H14 S2 3_765 0.90 2.51 3.346(3) 154.9
N2 H15 S3 . 0.90 2.82 3.622(3) 149.5
N2 H16 S4 6_665 0.90 2.58 3.429(3) 158.2
N3 H17 S3 5_645 0.90 2.58 3.439(3) 158.6
N3 H18 S1 6_665 0.90 2.56 3.312(3) 142.0
N4 H19 S4 . 0.90 2.88 3.494(3) 126.4
N4 H20 S1 7_465 0.90 2.54 3.348(3) 149.6
N5 H21 S4 . 0.90 2.45 3.338(3) 169.6
N5 H22 S2 . 0.90 2.71 3.305(3) 124.6
N5 H22 S2 3_765 0.90 2.81 3.514(3) 136.3
N6 H24 S1 7_465 0.90 2.73 3.486(3) 141.7
